data_1503032
loop_
_publ_author_name
'Lazarski, Kiel E.'
'Hu, Dennis X.'
'Stern, Charlotte L.'
'Thomson, Regan J.'

_publ_section_title
;
 A synthesis of the carbocyclic core of maoecrystal V.
;
_journal_issue 13
_journal_name_full 'Organic letters'
_journal_page_first 3010
_journal_page_last 3013
_journal_paper_doi 10.1021/ol101025r
_journal_volume 12
_journal_year 2010
_chemical_formula_sum 'C25 H45 N O5 Si'
_chemical_formula_weight 467.71
_chemical_name_systematic
; 
 ? 
;
_space_group_IT_number 14
_symmetry_cell_setting monoclinic
_symmetry_space_group_name_Hall '-P 2ybc'
_symmetry_space_group_name_H-M 'P 1 21/c 1'
_atom_sites_solution_hydrogens geom
_atom_sites_solution_primary direct
_atom_sites_solution_secondary difmap
_audit_creation_method SHELXL-97
_cell_angle_alpha 90.00
_cell_angle_beta 104.477(2)
_cell_angle_gamma 90.00
_cell_formula_units_Z 4
_cell_length_a 15.8878(5)
_cell_length_b 11.8265(4)
_cell_length_c 13.3250(4)
_cell_measurement_reflns_used 9933
_cell_measurement_temperature 100(2)
_cell_measurement_theta_max 66.57
_cell_measurement_theta_min 6.24
_cell_volume 2424.23(14)
_computing_cell_refinement 'Bruker SAINT'
_computing_data_collection 'Bruker APEX2'
_computing_data_reduction 'Bruker SAINT'
_computing_molecular_graphics 'Bruker SHELXTL'
_computing_publication_material 'Bruker SHELXTL'
_computing_structure_refinement 'SHELXL-97 (Sheldrick, 1997)'
_computing_structure_solution 'SHELXS-97 (Sheldrick, 1990)'
_diffrn_ambient_temperature 100(2)
_diffrn_measured_fraction_theta_full 0.977
_diffrn_measured_fraction_theta_max 0.977
_diffrn_measurement_device_type 'Bruker APEX-II CCD'
_diffrn_measurement_method '\f and \w scans'
_diffrn_radiation_monochromator graphite
_diffrn_radiation_source 'fine-focus sealed tube'
_diffrn_radiation_type CuK\a
_diffrn_radiation_wavelength 1.54178
_diffrn_reflns_av_R_equivalents 0.0843
_diffrn_reflns_av_sigmaI/netI 0.0560
_diffrn_reflns_limit_h_max 18
_diffrn_reflns_limit_h_min -18
_diffrn_reflns_limit_k_max 13
_diffrn_reflns_limit_k_min -13
_diffrn_reflns_limit_l_max 15
_diffrn_reflns_limit_l_min -13
_diffrn_reflns_number 16267
_diffrn_reflns_theta_full 66.67
_diffrn_reflns_theta_max 66.67
_diffrn_reflns_theta_min 4.72
_diffrn_standards_number 0
_exptl_absorpt_coefficient_mu 1.145
_exptl_absorpt_correction_T_max 0.9450
_exptl_absorpt_correction_T_min 0.6333
_exptl_absorpt_correction_type numerical
_exptl_absorpt_process_details face-indexed
_exptl_crystal_colour colourless
_exptl_crystal_density_diffrn 1.281
_exptl_crystal_density_method 'not measured'
_exptl_crystal_description plate
_exptl_crystal_F_000 1024
_exptl_crystal_size_max 0.44
_exptl_crystal_size_mid 0.26
_exptl_crystal_size_min 0.05
_refine_diff_density_max 0.428
_refine_diff_density_min -1.003
_refine_diff_density_rms 0.210
_refine_ls_extinction_method none
_refine_ls_goodness_of_fit_ref 1.079
_refine_ls_hydrogen_treatment constr
_refine_ls_matrix_type full
_refine_ls_number_parameters 288
_refine_ls_number_reflns 4200
_refine_ls_number_restraints 0
_refine_ls_restrained_S_all 1.079
_refine_ls_R_factor_all 0.0635
_refine_ls_R_factor_gt 0.0463
_refine_ls_shift/su_max 0.001
_refine_ls_shift/su_mean 0.000
_refine_ls_structure_factor_coef Fsqd
_refine_ls_weighting_details 'calc w=1/[\s^2^(Fo^2^)+(0.1259P)^2^+0.0000P] where P=(Fo^2^+2Fc^2^)/3'
_refine_ls_weighting_scheme calc
_refine_ls_wR_factor_gt 0.1342
_refine_ls_wR_factor_ref 0.1692
_reflns_number_gt 3579
_reflns_number_total 4200
_reflns_threshold_expression >2sigma(I)
_cod_data_source_file ol101025r_si_002.cif
_cod_data_source_block ahkac
_cod_depositor_comments
;
The following automatic conversions were performed:

'_symmetry_cell_setting' value 'Monoclinic' changed to 'monoclinic'
according to /home/saulius/struct/CIF-dictionaries/cif_core.dic
dictionary named 'cif_core.dic' version 2.4.2 from 2011-04-26.

Automatic conversion script
Id: cif_fix_values 1715 2011-07-08 13:25:40Z adriana 
;
_cod_original_cell_volume 2424.23(13)
_cod_original_sg_symbol_H-M P2(1)/c
_cod_database_code 1503032

loop_
_symmetry_equiv_pos_as_xyz
'x, y, z'
'-x, y+1/2, -z+1/2'
'-x, -y, -z'
'x, -y-1/2, z-1/2'

loop_
_atom_site_label
_atom_site_type_symbol
_atom_site_fract_x
_atom_site_fract_y
_atom_site_fract_z
_atom_site_U_iso_or_equiv
_atom_site_adp_type
_atom_site_occupancy
_atom_site_symmetry_multiplicity
_atom_site_calc_flag
_atom_site_refinement_flags
Si1 Si 0.67381(3) 0.15736(4) 0.29542(4) 0.0184(2) Uani 1 1 d .
O1 O 0.94885(9) -0.14026(11) 0.08785(10) 0.0197(3) Uani 1 1 d .
H1 H 0.9871 -0.1334 0.0546 0.030 Uiso 1 1 calc R
O2 O 0.90979(9) 0.10912(11) 0.00634(11) 0.0224(3) Uani 1 1 d .
O3 O 0.84041(10) -0.28006(12) 0.35723(12) 0.0298(4) Uani 1 1 d .
O4 O 0.87491(10) -0.11914(13) 0.43345(11) 0.0283(4) Uani 1 1 d .
O5 O 0.71094(9) 0.08562(11) 0.20893(10) 0.0190(3) Uani 1 1 d .
N6 N 0.87609(10) -0.18704(14) 0.36420(13) 0.0205(4) Uani 1 1 d .
C7 C 0.65972(13) 0.30469(17) 0.23966(16) 0.0227(5) Uani 1 1 d .
C8 C 0.88380(13) 0.03905(16) 0.05888(14) 0.0176(4) Uani 1 1 d .
C9 C 0.89107(13) 0.05337(16) 0.28173(15) 0.0184(4) Uani 1 1 d .
H9A H 0.8765 0.1196 0.2352 0.022 Uiso 1 1 calc R
H9B H 0.8490 0.0507 0.3254 0.022 Uiso 1 1 calc R
C10 C 0.92357(13) -0.15757(16) 0.28222(15) 0.0180(4) Uani 1 1 d .
H10 H 0.9202 -0.2244 0.2354 0.022 Uiso 1 1 calc R
C11 C 1.02105(13) -0.13339(17) 0.33314(16) 0.0213(4) Uani 1 1 d .
H11A H 1.0331 -0.1473 0.4087 0.026 Uiso 1 1 calc R
H11B H 1.0576 -0.1856 0.3041 0.026 Uiso 1 1 calc R
C12 C 0.94157(13) -0.03613(16) 0.14085(15) 0.0171(4) Uani 1 1 d .
C13 C 0.71173(13) -0.03399(16) 0.19277(15) 0.0178(4) Uani 1 1 d .
H13 H 0.7205 -0.0729 0.2612 0.021 Uiso 1 1 calc R
C14 C 0.78652(12) -0.06966(16) 0.14204(14) 0.0163(4) Uani 1 1 d .
C15 C 0.75219(14) 0.15679(18) 0.42596(16) 0.0251(5) Uani 1 1 d .
H15A H 0.7656 0.0786 0.4487 0.038 Uiso 1 1 calc R
H15B H 0.7263 0.1960 0.4757 0.038 Uiso 1 1 calc R
H15C H 0.8058 0.1955 0.4219 0.038 Uiso 1 1 calc R
C16 C 0.62203(13) -0.06535(18) 0.12520(16) 0.0227(5) Uani 1 1 d .
H16A H 0.5772 -0.0416 0.1608 0.027 Uiso 1 1 calc R
H16B H 0.6117 -0.0232 0.0591 0.027 Uiso 1 1 calc R
C17 C 0.67820(13) -0.23200(17) 0.04461(16) 0.0224(5) Uani 1 1 d .
C18 C 0.78987(13) 0.01044(16) 0.05048(15) 0.0186(4) Uani 1 1 d .
H18A H 0.7643 -0.0274 -0.0165 0.022 Uiso 1 1 calc R
H18B H 0.7563 0.0802 0.0541 0.022 Uiso 1 1 calc R
C19 C 0.61185(13) -0.19137(18) 0.10171(17) 0.0242(5) Uani 1 1 d .
H19A H 0.5525 -0.2065 0.0587 0.029 Uiso 1 1 calc R
H19B H 0.6196 -0.2339 0.1674 0.029 Uiso 1 1 calc R
C20 C 0.76997(13) -0.19524(16) 0.10693(15) 0.0190(4) Uani 1 1 d .
H20A H 0.8112 -0.2141 0.0647 0.023 Uiso 1 1 calc R
H20B H 0.7857 -0.2429 0.1700 0.023 Uiso 1 1 calc R
C21 C 0.88202(12) -0.05571(15) 0.21548(14) 0.0160(4) Uani 1 1 d .
C22 C 1.04485(13) -0.01062(17) 0.31406(16) 0.0214(4) Uani 1 1 d .
H22 H 1.1065 0.0054 0.3514 0.026 Uiso 1 1 calc R
C23 C 0.56890(14) 0.10094(18) 0.31364(18) 0.0275(5) Uani 1 1 d .
H23A H 0.5236 0.1093 0.2490 0.041 Uiso 1 1 calc R
H23B H 0.5523 0.1431 0.3690 0.041 Uiso 1 1 calc R
H23C H 0.5758 0.0208 0.3325 0.041 Uiso 1 1 calc R
C24 C 0.98349(12) 0.06814(17) 0.35184(15) 0.0207(4) Uani 1 1 d .
H24A H 1.0026 0.1475 0.3492 0.025 Uiso 1 1 calc R
H24B H 0.9839 0.0498 0.4245 0.025 Uiso 1 1 calc R
C25 C 1.03102(13) 0.00993(17) 0.19717(15) 0.0202(4) Uani 1 1 d .
H25A H 1.0342 0.0919 0.1834 0.024 Uiso 1 1 calc R
H25B H 1.0770 -0.0288 0.1719 0.024 Uiso 1 1 calc R
C26 C 0.65354(14) -0.1899(2) -0.06838(17) 0.0279(5) Uani 1 1 d .
H26A H 0.6018 -0.2303 -0.1072 0.042 Uiso 1 1 calc R
H26B H 0.7019 -0.2039 -0.1002 0.042 Uiso 1 1 calc R
H26C H 0.6413 -0.1086 -0.0695 0.042 Uiso 1 1 calc R
C27 C 0.61591(16) 0.3798(2) 0.30532(19) 0.0364(6) Uani 1 1 d .
H27A H 0.6119 0.4573 0.2786 0.055 Uiso 1 1 calc R
H27B H 0.6504 0.3791 0.3774 0.055 Uiso 1 1 calc R
H27C H 0.5574 0.3510 0.3019 0.055 Uiso 1 1 calc R
C28 C 0.74922(15) 0.35375(19) 0.2392(2) 0.0346(6) Uani 1 1 d .
H28A H 0.7766 0.3063 0.1961 0.052 Uiso 1 1 calc R
H28B H 0.7860 0.3555 0.3102 0.052 Uiso 1 1 calc R
H28C H 0.7421 0.4307 0.2111 0.052 Uiso 1 1 calc R
C29 C 0.67839(16) -0.36145(19) 0.0415(2) 0.0326(5) Uani 1 1 d .
H29A H 0.6939 -0.3911 0.1124 0.049 Uiso 1 1 calc R
H29B H 0.7209 -0.3874 0.0045 0.049 Uiso 1 1 calc R
H29C H 0.6204 -0.3886 0.0055 0.049 Uiso 1 1 calc R
C30 C 0.60254(14) 0.3022(2) 0.12836(17) 0.0292(5) Uani 1 1 d .
H30A H 0.5958 0.3791 0.1003 0.044 Uiso 1 1 calc R
H30B H 0.5453 0.2712 0.1283 0.044 Uiso 1 1 calc R
H30C H 0.6300 0.2545 0.0854 0.044 Uiso 1 1 calc R

loop_
_atom_site_aniso_label
_atom_site_aniso_U_11
_atom_site_aniso_U_22
_atom_site_aniso_U_33
_atom_site_aniso_U_23
_atom_site_aniso_U_13
_atom_site_aniso_U_12
Si1 0.0198(3) 0.0165(3) 0.0190(3) -0.0025(2) 0.0050(2) 0.0001(2)
O1 0.0242(8) 0.0162(7) 0.0205(7) -0.0018(5) 0.0091(6) 0.0002(5)
O2 0.0272(8) 0.0193(7) 0.0225(7) 0.0052(6) 0.0094(6) 0.0012(6)
O3 0.0366(9) 0.0241(8) 0.0313(9) 0.0052(7) 0.0134(7) -0.0057(7)
O4 0.0373(9) 0.0315(8) 0.0173(8) -0.0012(6) 0.0092(6) -0.0003(7)
O5 0.0209(7) 0.0153(7) 0.0206(7) -0.0024(6) 0.0049(6) -0.0002(5)
N6 0.0210(9) 0.0227(9) 0.0173(9) 0.0066(7) 0.0037(7) 0.0042(7)
C7 0.0218(10) 0.0183(10) 0.0255(11) -0.0013(8) 0.0013(8) 0.0017(8)
C8 0.0228(10) 0.0166(9) 0.0143(9) -0.0031(8) 0.0063(8) 0.0004(8)
C9 0.0224(10) 0.0163(9) 0.0153(9) -0.0018(8) 0.0026(8) -0.0003(8)
C10 0.0214(10) 0.0186(10) 0.0147(9) 0.0024(8) 0.0055(8) 0.0017(7)
C11 0.0212(10) 0.0227(10) 0.0192(10) 0.0030(8) 0.0037(8) 0.0030(8)
C12 0.0221(10) 0.0141(9) 0.0162(10) -0.0016(7) 0.0065(8) -0.0004(7)
C13 0.0228(10) 0.0140(9) 0.0167(9) -0.0022(7) 0.0051(8) -0.0022(8)
C14 0.0189(10) 0.0158(9) 0.0141(9) -0.0002(7) 0.0037(8) -0.0009(7)
C15 0.0301(12) 0.0266(11) 0.0185(10) -0.0017(8) 0.0059(9) 0.0040(9)
C16 0.0203(10) 0.0243(11) 0.0231(10) -0.0056(8) 0.0049(8) -0.0024(8)
C17 0.0248(11) 0.0206(10) 0.0213(10) -0.0052(8) 0.0047(8) -0.0038(8)
C18 0.0210(10) 0.0190(10) 0.0145(9) 0.0008(8) 0.0020(8) -0.0009(8)
C19 0.0234(10) 0.0248(11) 0.0244(11) -0.0049(9) 0.0059(8) -0.0062(9)
C20 0.0230(10) 0.0158(9) 0.0184(10) -0.0017(8) 0.0057(8) 0.0006(8)
C21 0.0199(10) 0.0132(9) 0.0148(9) 0.0003(7) 0.0040(8) -0.0001(7)
C22 0.0201(10) 0.0229(10) 0.0197(10) -0.0017(8) 0.0022(8) -0.0013(8)
C23 0.0282(11) 0.0273(11) 0.0302(12) -0.0064(9) 0.0136(9) -0.0030(9)
C24 0.0222(10) 0.0213(10) 0.0170(10) -0.0019(8) 0.0018(8) -0.0024(8)
C25 0.0210(10) 0.0187(9) 0.0209(11) -0.0004(8) 0.0051(8) -0.0016(8)
C26 0.0234(11) 0.0377(12) 0.0212(11) -0.0074(9) 0.0028(9) -0.0058(9)
C27 0.0425(14) 0.0243(12) 0.0381(14) -0.0065(10) 0.0023(11) 0.0116(10)
C28 0.0293(13) 0.0233(11) 0.0467(14) 0.0107(10) 0.0010(11) -0.0052(9)
C29 0.0331(13) 0.0224(11) 0.0415(13) -0.0099(10) 0.0080(10) -0.0073(9)
C30 0.0269(11) 0.0310(12) 0.0272(12) 0.0043(9) 0.0022(9) 0.0019(9)

loop_
_atom_type_symbol
_atom_type_description
_atom_type_scat_dispersion_real
_atom_type_scat_dispersion_imag
_atom_type_scat_source
C C 0.0181 0.0091 'International Tables Vol C Tables 4.2.6.8 and 6.1.1.4'
H H 0.0000 0.0000 'International Tables Vol C Tables 4.2.6.8 and 6.1.1.4'
N N 0.0311 0.0180 'International Tables Vol C Tables 4.2.6.8 and 6.1.1.4'
O O 0.0492 0.0322 'International Tables Vol C Tables 4.2.6.8 and 6.1.1.4'
Si Si 0.2541 0.3302 'International Tables Vol C Tables 4.2.6.8 and 6.1.1.4'

loop_
_geom_angle_atom_site_label_1
_geom_angle_atom_site_label_2
_geom_angle_atom_site_label_3
_geom_angle
O5 Si1 C23 113.13(9)
O5 Si1 C15 112.08(8)
C23 Si1 C15 106.65(10)
O5 Si1 C7 103.14(8)
C23 Si1 C7 111.08(10)
C15 Si1 C7 110.85(9)
C12 O1 H1 109.5
C13 O5 Si1 129.03(12)
O3 N6 O4 123.28(17)
O3 N6 C10 117.02(17)
O4 N6 C10 119.71(16)
C27 C7 C30 108.66(17)
C27 C7 C28 109.68(19)
C30 C7 C28 109.18(19)
C27 C7 Si1 109.69(15)
C30 C7 Si1 110.26(14)
C28 C7 Si1 109.37(14)
O2 C8 C18 125.46(18)
O2 C8 C12 125.25(18)
C18 C8 C12 109.26(16)
C24 C9 C21 112.24(15)
C24 C9 H9A 109.2
C21 C9 H9A 109.2
C24 C9 H9B 109.2
C21 C9 H9B 109.2
H9A C9 H9B 107.9
N6 C10 C21 112.11(15)
N6 C10 C11 110.42(16)
C21 C10 C11 110.11(16)
N6 C10 H10 108.0
C21 C10 H10 108.0
C11 C10 H10 108.0
C22 C11 C10 111.16(16)
C22 C11 H11A 109.4
C10 C11 H11A 109.4
C22 C11 H11B 109.4
C10 C11 H11B 109.4
H11A C11 H11B 108.0
O1 C12 C8 104.80(15)
O1 C12 C25 111.49(15)
C8 C12 C25 117.53(16)
O1 C12 C21 108.88(15)
C8 C12 C21 101.06(15)
C25 C12 C21 112.25(16)
O5 C13 C16 106.64(15)
O5 C13 C14 111.57(15)
C16 C13 C14 112.14(15)
O5 C13 H13 108.8
C16 C13 H13 108.8
C14 C13 H13 108.8
C18 C14 C20 112.38(15)
C18 C14 C13 110.68(15)
C20 C14 C13 107.28(15)
C18 C14 C21 101.79(14)
C20 C14 C21 110.22(15)
C13 C14 C21 114.56(15)
Si1 C15 H15A 109.5
Si1 C15 H15B 109.5
H15A C15 H15B 109.5
Si1 C15 H15C 109.5
H15A C15 H15C 109.5
H15B C15 H15C 109.5
C19 C16 C13 113.19(17)
C19 C16 H16A 108.9
C13 C16 H16A 108.9
C19 C16 H16B 108.9
C13 C16 H16B 108.9
H16A C16 H16B 107.8
C19 C17 C29 109.57(18)
C19 C17 C26 110.32(17)
C29 C17 C26 107.37(18)
C19 C17 C20 108.65(16)
C29 C17 C20 106.69(17)
C26 C17 C20 114.11(17)
C8 C18 C14 107.81(15)
C8 C18 H18A 110.1
C14 C18 H18A 110.1
C8 C18 H18B 110.1
C14 C18 H18B 110.1
H18A C18 H18B 108.5
C16 C19 C17 111.10(17)
C16 C19 H19A 109.4
C17 C19 H19A 109.4
C16 C19 H19B 109.4
C17 C19 H19B 109.4
H19A C19 H19B 108.0
C17 C20 C14 119.58(16)
C17 C20 H20A 107.4
C14 C20 H20A 107.4
C17 C20 H20B 107.4
C14 C20 H20B 107.4
H20A C20 H20B 107.0
C10 C21 C9 110.85(15)
C10 C21 C12 104.13(15)
C9 C21 C12 104.85(15)
C10 C21 C14 118.48(15)
C9 C21 C14 111.97(15)
C12 C21 C14 105.13(15)
C24 C22 C11 108.60(17)
C24 C22 C25 107.29(16)
C11 C22 C25 109.77(16)
C24 C22 H22 110.4
C11 C22 H22 110.4
C25 C22 H22 110.4
Si1 C23 H23A 109.5
Si1 C23 H23B 109.5
H23A C23 H23B 109.5
Si1 C23 H23C 109.5
H23A C23 H23C 109.5
H23B C23 H23C 109.5
C22 C24 C9 108.80(15)
C22 C24 H24A 109.9
C9 C24 H24A 109.9
C22 C24 H24B 109.9
C9 C24 H24B 109.9
H24A C24 H24B 108.3
C12 C25 C22 108.69(16)
C12 C25 H25A 110.0
C22 C25 H25A 110.0
C12 C25 H25B 110.0
C22 C25 H25B 110.0
H25A C25 H25B 108.3
C17 C26 H26A 109.5
C17 C26 H26B 109.5
H26A C26 H26B 109.5
C17 C26 H26C 109.5
H26A C26 H26C 109.5
H26B C26 H26C 109.5
C7 C27 H27A 109.5
C7 C27 H27B 109.5
H27A C27 H27B 109.5
C7 C27 H27C 109.5
H27A C27 H27C 109.5
H27B C27 H27C 109.5
C7 C28 H28A 109.5
C7 C28 H28B 109.5
H28A C28 H28B 109.5
C7 C28 H28C 109.5
H28A C28 H28C 109.5
H28B C28 H28C 109.5
C17 C29 H29A 109.5
C17 C29 H29B 109.5
H29A C29 H29B 109.5
C17 C29 H29C 109.5
H29A C29 H29C 109.5
H29B C29 H29C 109.5
C7 C30 H30A 109.5
C7 C30 H30B 109.5
H30A C30 H30B 109.5
C7 C30 H30C 109.5
H30A C30 H30C 109.5
H30B C30 H30C 109.5

loop_
_geom_bond_atom_site_label_1
_geom_bond_atom_site_label_2
_geom_bond_distance
Si1 O5 1.6541(14)
Si1 C23 1.867(2)
Si1 C15 1.869(2)
Si1 C7 1.886(2)
O1 C12 1.439(2)
O1 H1 0.8400
O2 C8 1.221(2)
O3 N6 1.230(2)
O4 N6 1.227(2)
O5 C13 1.431(2)
N6 C10 1.515(3)
C7 C27 1.531(3)
C7 C30 1.534(3)
C7 C28 1.537(3)
C8 C18 1.507(3)
C8 C12 1.525(3)
C9 C24 1.541(3)
C9 C21 1.549(3)
C9 H9A 0.9900
C9 H9B 0.9900
C10 C21 1.544(3)
C10 C11 1.554(3)
C10 H10 1.0000
C11 C22 1.537(3)
C11 H11A 0.9900
C11 H11B 0.9900
C12 C25 1.532(3)
C12 C21 1.552(3)
C13 C16 1.529(3)
C13 C14 1.565(3)
C13 H13 1.0000
C14 C18 1.556(3)
C14 C20 1.560(3)
C14 C21 1.595(3)
C15 H15A 0.9800
C15 H15B 0.9800
C15 H15C 0.9800
C16 C19 1.523(3)
C16 H16A 0.9900
C16 H16B 0.9900
C17 C19 1.524(3)
C17 C29 1.532(3)
C17 C26 1.541(3)
C17 C20 1.549(3)
C18 H18A 0.9900
C18 H18B 0.9900
C19 H19A 0.9900
C19 H19B 0.9900
C20 H20A 0.9900
C20 H20B 0.9900
C22 C24 1.522(3)
C22 C25 1.537(3)
C22 H22 1.0000
C23 H23A 0.9800
C23 H23B 0.9800
C23 H23C 0.9800
C24 H24A 0.9900
C24 H24B 0.9900
C25 H25A 0.9900
C25 H25B 0.9900
C26 H26A 0.9800
C26 H26B 0.9800
C26 H26C 0.9800
C27 H27A 0.9800
C27 H27B 0.9800
C27 H27C 0.9800
C28 H28A 0.9800
C28 H28B 0.9800
C28 H28C 0.9800
C29 H29A 0.9800
C29 H29B 0.9800
C29 H29C 0.9800
C30 H30A 0.9800
C30 H30B 0.9800
C30 H30C 0.9800
